data_4021382
loop_
_publ_author_name
'V. Zaitsev'
'S. V. Rosokha'
'M. Head-Gordon'
'J. K. Kochi'

_publ_section_title
;
 Steric Modulations in the Reversible Dimerizations of Phenalenyl
 Radicals via Unusually Weak Carbon-Centered \p- and \s-Bonds
;
_journal_name_full 'Journal of Organic Chemistry'
_journal_page_first 520
_journal_page_last 526
_journal_paper_doi 10.1021/jo051612a
_journal_volume 71
_journal_year 2006
_chemical_formula_sum 'C46 H54 Cl4'
_chemical_formula_weight 748.69
_chemical_name_systematic
;
  1,2-bis(3,8-di-t-butylphenalen-1-ylidene)etane
;
_space_group_IT_number 14
_symmetry_cell_setting monoclinic
_symmetry_space_group_name_Hall '-P 2ybc'
_symmetry_space_group_name_H-M 'P 1 21/c 1'
_atom_sites_solution_hydrogens geom
_atom_sites_solution_primary direct
_atom_sites_solution_secondary difmap
_audit_creation_method SHELXL
_cell_angle_alpha 90.00
_cell_angle_beta 113.023(2)
_cell_angle_gamma 90.00
_cell_formula_units_Z 2
_cell_length_a 11.9777(9)
_cell_length_b 15.4966(12)
_cell_length_c 11.5901(9)
_cell_measurement_reflns_used 1399
_cell_measurement_temperature 123(2)
_cell_measurement_theta_max 20.88
_cell_measurement_theta_min 2.27
_cell_volume 1979.9(3)
_computing_cell_refinement 'Bruker SMART'
_computing_data_collection 'Bruker SMART'
_computing_data_reduction 'Bruker SAINT'
_computing_molecular_graphics 'Bruker SHELXTL'
_computing_publication_material 'Bruker SHELXTL'
_computing_structure_refinement 'SHELXL-93 (Sheldrick, 1993)'
_computing_structure_solution 'SHELXS-86 (Sheldrick, 1990)'
_diffrn_ambient_temperature 123(2)
_diffrn_measurement_device 'CCD area detector'
_diffrn_measurement_method 'omega scans'
_diffrn_radiation_monochromator graphite
_diffrn_radiation_source 'fine-focus sealed tube'
_diffrn_radiation_type MoK\a
_diffrn_radiation_wavelength 0.71073
_diffrn_reflns_av_R_equivalents 0.0000
_diffrn_reflns_av_sigmaI/netI 0.1241
_diffrn_reflns_limit_h_max 16
_diffrn_reflns_limit_h_min -17
_diffrn_reflns_limit_k_max 22
_diffrn_reflns_limit_k_min 0
_diffrn_reflns_limit_l_max 16
_diffrn_reflns_limit_l_min 0
_diffrn_reflns_number 6380
_diffrn_reflns_theta_max 31.85
_diffrn_reflns_theta_min 1.85
_exptl_absorpt_coefficient_mu 0.331
_exptl_absorpt_correction_type none
_exptl_crystal_density_diffrn 1.256
_exptl_crystal_F_000 796
_refine_diff_density_max 0.688
_refine_diff_density_min -0.272
_refine_diff_density_rms 0.075
_refine_ls_extinction_method none
_refine_ls_goodness_of_fit_all 1.017
_refine_ls_goodness_of_fit_obs 1.183
_refine_ls_matrix_type full
_refine_ls_number_parameters 261
_refine_ls_number_reflns 6366
_refine_ls_number_restraints 0
_refine_ls_restrained_S_all 1.038
_refine_ls_restrained_S_obs 1.183
_refine_ls_R_factor_all 0.2162
_refine_ls_R_factor_obs 0.0879
_refine_ls_shift/esd_max -0.251
_refine_ls_shift/esd_mean 0.005
_refine_ls_structure_factor_coef Fsqd
_refine_ls_weighting_details 'w=1/[\s^2^(Fo^2^)+(0.1181P)^2^+0.2153P] where P=(Fo^2^+2Fc^2^)/3'
_refine_ls_weighting_scheme calc
_refine_ls_wR_factor_all 0.2747
_refine_ls_wR_factor_obs 0.1949
_reflns_number_observed 2513
_reflns_number_total 6380
_reflns_observed_criterion >2sigma(I)
_cod_data_source_file jo051612asi20050803_090046.cif
_cod_depositor_comments
;
The following automatic conversions were performed:
'_symmetry_cell_setting' value 'Monoclinic' changed to 'monoclinic'
according to '/home/saulius/struct/CIF-dictionaries/cif_core.dic'
dictionary named 'cif_core.dic' version 2.4.1 from 2010-06-29.

Automatic conversion script
Id: cif_fix_enum 1527 2010-12-29 10:47:43Z saulius 

The following automatic conversions were performed:

'_refine_ls_weighting_scheme' value 'calc
w=1/[\s^2^(Fo^2^)+(0.1181P)^2^+0.2153P] where P=(Fo^2^+2Fc^2^)/3' was
changed to 'calc'. New tag '_refine_ls_weighting_details' was
created. The value of the new tag was set to
'w=1/[\s^2^(Fo^2^)+(0.1181P)^2^+0.2153P] where P=(Fo^2^+2Fc^2^)/3'.

Automatic conversion script
Id: cif_fix_values 3143 2015-03-26 13:38:13Z robertas 
;
_cod_original_sg_symbol_H-M 'P 21/c'
_cod_database_code 4021382

loop_
_symmetry_equiv_pos_as_xyz
'x, y, z'
'-x, y+1/2, -z+1/2'
'-x, -y, -z'
'x, -y-1/2, z-1/2'

loop_
_atom_site_aniso_label
_atom_site_aniso_U_11
_atom_site_aniso_U_22
_atom_site_aniso_U_33
_atom_site_aniso_U_23
_atom_site_aniso_U_13
_atom_site_aniso_U_12
Cl1 0.1052(13) 0.0531(8) 0.1005(14) 0.0110(8) 0.0608(11) 0.0055(8)
Cl2 0.1010(13) 0.0832(11) 0.0919(14) -0.0349(9) 0.0573(11) -0.0238(9)
C1X 0.063(3) 0.077(4) 0.053(4) -0.002(3) 0.015(3) -0.023(3)
C1 0.031(2) 0.0202(14) 0.037(2) -0.0052(14) 0.0117(15) -0.0030(12)
C2 0.034(2) 0.027(2) 0.032(2) -0.0112(15) 0.008(2) -0.0046(13)
C3 0.027(2) 0.030(2) 0.030(2) -0.0001(14) 0.0068(14) -0.0020(13)
C4 0.028(2) 0.0202(14) 0.037(2) 0.0021(14) 0.0070(15) 0.0007(12)
C5 0.031(2) 0.0214(14) 0.032(2) -0.0028(13) 0.0120(14) 0.0009(12)
C6 0.029(2) 0.0222(14) 0.028(2) -0.0037(13) 0.0044(14) -0.0030(12)
C7 0.0249(15) 0.0217(14) 0.027(2) 0.0001(12) 0.0069(13) 0.0004(11)
C8 0.029(2) 0.0204(14) 0.033(2) -0.0003(13) 0.0116(14) 0.0008(12)
C9 0.0240(15) 0.0205(13) 0.031(2) -0.0050(13) 0.0098(13) -0.0031(11)
C10 0.029(2) 0.0208(14) 0.030(2) -0.0026(12) 0.0127(14) -0.0015(11)
C11 0.036(2) 0.0218(15) 0.041(2) -0.0005(15) 0.011(2) 0.0021(13)
C12 0.040(2) 0.0172(14) 0.044(2) -0.0064(14) 0.012(2) 0.0009(13)
C13 0.037(2) 0.0219(15) 0.041(2) -0.0096(15) 0.011(2) -0.0031(13)
C14 0.032(2) 0.031(2) 0.032(2) -0.0016(14) 0.0010(15) -0.0043(13)
C15 0.054(3) 0.050(2) 0.050(3) 0.012(2) -0.005(2) -0.021(2)
C16 0.036(2) 0.063(3) 0.057(3) -0.006(2) 0.006(2) 0.009(2)
C17 0.046(2) 0.048(2) 0.037(2) -0.007(2) -0.001(2) -0.004(2)
C18 0.032(2) 0.0242(14) 0.035(2) 0.0000(14) 0.0096(15) 0.0014(12)
C19 0.030(2) 0.037(2) 0.048(2) 0.002(2) 0.010(2) 0.0040(14)
C20 0.052(2) 0.034(2) 0.039(2) 0.008(2) 0.017(2) 0.004(2)
C21 0.044(2) 0.036(2) 0.036(2) -0.004(2) 0.004(2) 0.002(2)
C22 0.034(2) 0.0194(14) 0.028(2) -0.0003(12) 0.0060(14) 0.0017(12)

loop_
_atom_site_label
_atom_site_type_symbol
_atom_site_fract_x
_atom_site_fract_y
_atom_site_fract_z
_atom_site_U_iso_or_equiv
_atom_site_thermal_displace_type
_atom_site_occupancy
_atom_site_calc_flag
_atom_site_refinement_flags
_atom_site_disorder_group
Cl1 Cl 0.0196(2) 0.61093(9) 0.4398(2) 0.0799(6) Uani 0.860(4) d P 1
Cl2 Cl 0.1248(2) 0.47465(10) 0.3441(2) 0.0860(7) Uani 0.860(4) d P 1
C1X C 0.1467(5) 0.5443(4) 0.4652(5) 0.066(2) Uani 0.860(4) d P 1
H1XA H 0.2179(5) 0.5811(4) 0.4771(5) 0.080 Uiso 0.860(4) calc PR 1
H1XB H 0.1648(5) 0.5107(4) 0.5431(5) 0.080 Uiso 0.860(4) calc PR 1
C1 C 0.3914(3) 0.1865(2) 0.2392(3) 0.0299(7) Uani 1 d . .
C2 C 0.3048(3) 0.2231(2) 0.1303(3) 0.0327(8) Uani 1 d . .
C3 C 0.2732(3) 0.3090(2) 0.1234(3) 0.0301(7) Uani 1 d . .
C4 C 0.3325(3) 0.3593(2) 0.2307(3) 0.0301(8) Uani 1 d . .
C5 C 0.4893(3) 0.3827(2) 0.4497(3) 0.0280(7) Uani 1 d . .
C6 C 0.5809(3) 0.3411(2) 0.5560(3) 0.0284(7) Uani 1 d . .
C7 C 0.6108(3) 0.2562(2) 0.5631(3) 0.0257(7) Uani 1 d . .
C8 C 0.5450(3) 0.2007(2) 0.4562(3) 0.0275(7) Uani 1 d . .
C9 C 0.4528(3) 0.2385(2) 0.3471(3) 0.0255(7) Uani 1 d . .
C10 C 0.4223(3) 0.3281(2) 0.3406(3) 0.0261(7) Uani 1 d . .
C11 C 0.5662(3) 0.1122(2) 0.4534(4) 0.0342(8) Uani 1 d . .
C12 C 0.5034(3) 0.0620(2) 0.3476(4) 0.0352(8) Uani 1 d . .
C13 C 0.4198(3) 0.0967(2) 0.2426(4) 0.0345(8) Uani 1 d . .
C14 C 0.1767(3) 0.3486(2) 0.0060(3) 0.0351(8) Uani 1 d . .
C15 C 0.2276(4) 0.4282(3) -0.0355(4) 0.0596(13) Uani 1 d . .
H15A H 0.3006(16) 0.4120(5) -0.0490(27) 0.089 Uiso 1 calc R .
H15B H 0.2481(25) 0.4726(8) 0.0297(13) 0.089 Uiso 1 calc R .
H15C H 0.1665(11) 0.4508(12) -0.1137(15) 0.089 Uiso 1 calc R .
C16 C 0.0680(3) 0.3757(3) 0.0371(4) 0.0559(11) Uani 1 d . .
H16A H 0.0393(17) 0.3260(6) 0.0701(26) 0.084 Uiso 1 calc R .
H16B H 0.0024(10) 0.3968(18) -0.0391(7) 0.084 Uiso 1 calc R .
H16C H 0.0930(8) 0.4218(13) 0.1001(21) 0.084 Uiso 1 calc R .
C17 C 0.1320(4) 0.2857(2) -0.1045(4) 0.0488(10) Uani 1 d . .
H17A H 0.0940(21) 0.2357(8) -0.0828(10) 0.073 Uiso 1 calc R .
H17B H 0.2009(5) 0.2665(13) -0.1236(16) 0.073 Uiso 1 calc R .
H17C H 0.0725(18) 0.3147(6) -0.1780(8) 0.073 Uiso 1 calc R .
C18 C 0.7141(3) 0.2217(2) 0.6822(3) 0.0314(7) Uani 1 d . .
C19 C 0.8210(3) 0.1890(2) 0.6497(4) 0.0396(9) Uani 1 d . .
H19A H 0.8538(14) 0.2371(4) 0.6178(21) 0.059 Uiso 1 calc R .
H19B H 0.7919(5) 0.1438(11) 0.5857(16) 0.059 Uiso 1 calc R .
H19C H 0.8848(10) 0.1654(14) 0.7253(6) 0.059 Uiso 1 calc R .
C20 C 0.6684(3) 0.1490(2) 0.7446(4) 0.0420(9) Uani 1 d . .
H20A H 0.5825(7) 0.1583(9) 0.7275(20) 0.063 Uiso 1 calc R .
H20B H 0.7155(15) 0.1496(10) 0.8354(4) 0.063 Uiso 1 calc R .
H20C H 0.6784(21) 0.0930(3) 0.7105(17) 0.063 Uiso 1 calc R .
C21 C 0.7666(3) 0.2919(2) 0.7823(4) 0.0422(9) Uani 1 d . .
H21A H 0.7980(20) 0.3394(8) 0.7478(8) 0.063 Uiso 1 calc R .
H21B H 0.8327(15) 0.2675(5) 0.8553(10) 0.063 Uiso 1 calc R .
H21C H 0.7028(6) 0.3136(11) 0.8078(17) 0.063 Uiso 1 calc R .
C22 C 0.4699(3) 0.4710(2) 0.4509(3) 0.0287(7) Uani 1 d . .
H2 H 0.2651(30) 0.1886(23) 0.0595(35) 0.036(9) Uiso 1 d . .
H4 H 0.3152(27) 0.4160(21) 0.2314(30) 0.026(8) Uiso 1 d . .
H6 H 0.6205(28) 0.3769(20) 0.6269(33) 0.029(9) Uiso 1 d . .
H11 H 0.6253(29) 0.0846(21) 0.5337(33) 0.031(9) Uiso 1 d . .
H12 H 0.5224(30) 0.0060(23) 0.3508(33) 0.037(9) Uiso 1 d . .
H13 H 0.3767(30) 0.0616(22) 0.1705(35) 0.038(10) Uiso 1 d . .
H22 H 0.4140(27) 0.4955(18) 0.3764(30) 0.020(8) Uiso 1 d . .

loop_
_atom_type_symbol
_atom_type_description
_atom_type_scat_dispersion_real
_atom_type_scat_dispersion_imag
_atom_type_scat_source
C C 0.0033 0.0016 'International Tables Vol C Tables 4.2.6.8 and 6.1.1.4'
H H 0.0000 0.0000 'International Tables Vol C Tables 4.2.6.8 and 6.1.1.4'
Cl Cl 0.1484 0.1585 'International Tables Vol C Tables 4.2.6.8 and 6.1.1.4'

loop_
_geom_angle_atom_site_label_1
_geom_angle_atom_site_label_2
_geom_angle_atom_site_label_3
_geom_angle
_geom_angle_site_symmetry_3
Cl2 C1X Cl1 112.8(3) .
C2 C1 C9 120.5(3) .
C2 C1 C13 120.2(3) .
C9 C1 C13 119.3(3) .
C3 C2 C1 122.2(3) .
C2 C3 C4 117.0(3) .
C2 C3 C14 122.3(3) .
C4 C3 C14 120.8(3) .
C10 C4 C3 124.0(3) .
C22 C5 C6 120.4(3) .
C22 C5 C10 122.5(3) .
C6 C5 C10 117.0(3) .
C7 C6 C5 125.4(3) .
C6 C7 C8 118.5(3) .
C6 C7 C18 119.3(3) .
C8 C7 C18 122.2(2) .
C11 C8 C9 117.6(3) .
C11 C8 C7 123.7(3) .
C9 C8 C7 118.7(2) .
C1 C9 C10 117.9(3) .
C1 C9 C8 119.7(3) .
C10 C9 C8 122.3(3) .
C4 C10 C9 118.4(3) .
C4 C10 C5 123.5(3) .
C9 C10 C5 118.1(3) .
C8 C11 C12 121.8(3) .
C13 C12 C11 121.7(3) .
C12 C13 C1 119.8(3) .
C17 C14 C3 112.7(3) .
C17 C14 C15 107.5(3) .
C3 C14 C15 110.3(3) .
C17 C14 C16 108.6(3) .
C3 C14 C16 108.4(3) .
C15 C14 C16 109.2(3) .
C21 C18 C7 112.3(3) .
C21 C18 C20 106.1(3) .
C7 C18 C20 111.3(3) .
C21 C18 C19 106.3(3) .
C7 C18 C19 110.2(3) .
C20 C18 C19 110.5(3) .
C5 C22 C22 127.0(4) 3_666

loop_
_geom_bond_atom_site_label_1
_geom_bond_atom_site_label_2
_geom_bond_distance
_geom_bond_site_symmetry_2
Cl1 C1X 1.766(6) .
Cl2 C1X 1.707(6) .
C1 C2 1.402(5) .
C1 C9 1.427(4) .
C1 C13 1.429(4) .
C2 C3 1.379(4) .
C3 C4 1.403(5) .
C3 C14 1.527(5) .
C4 C10 1.393(5) .
C5 C22 1.390(4) .
C5 C6 1.442(4) .
C5 C10 1.471(4) .
C6 C7 1.357(4) .
C7 C8 1.460(4) .
C7 C18 1.544(4) .
C8 C11 1.397(4) .
C8 C9 1.438(4) .
C9 C10 1.431(4) .
C11 C12 1.398(5) .
C12 C13 1.349(5) .
C14 C17 1.530(5) .
C14 C15 1.534(5) .
C14 C16 1.539(5) .
C18 C21 1.535(5) .
C18 C20 1.550(5) .
C18 C19 1.554(5) .
C22 C22 1.407(6) 3_666
